data_7022674
loop_
_publ_author_name
'Maxim, Catalin'
'Pardo, Emilio'
'Hosseini, Mir Wais'
'Ferlay, Sylvie'
'Train, Cyrille'

_publ_section_title
;
 The odd association of a C(3h) trisamidinium cation and tosylate anion
 with a series of linear oxalate-bridged trinuclear heterometallic
 complexes.
;
_journal_issue 13
_journal_name_full 'Dalton transactions (Cambridge, England : 2003)'
_journal_page_first 4704
_journal_page_last 4713
_journal_paper_doi 10.1039/c3dt32770a
_journal_volume 42
_journal_year 2013
_chemical_formula_sum 'C58 H80 Co Fe2 N12 O40 S2'
_chemical_formula_weight 1820.09
_chemical_name_systematic
;
?
;
_space_group_IT_number 2
_symmetry_cell_setting triclinic
_symmetry_space_group_name_Hall '-P 1'
_symmetry_space_group_name_H-M 'P -1'
_atom_sites_solution_hydrogens geom
_atom_sites_solution_primary direct
_atom_sites_solution_secondary difmap
_audit_creation_method SHELXL-97
_cell_angle_alpha 112.9760(10)
_cell_angle_beta 92.716(7)
_cell_angle_gamma 94.762(8)
_cell_formula_units_Z 1
_cell_length_a 8.8522(9)
_cell_length_b 15.2760(8)
_cell_length_c 15.5174(12)
_cell_measurement_reflns_used 173
_cell_measurement_temperature 293(2)
_cell_measurement_theta_max 21.5
_cell_measurement_theta_min 2.5
_cell_volume 1917.9(3)
_computing_cell_refinement 'Dirax/lsq (Duisenberg & Schreurs, 1989-2000)'
_computing_data_collection KappaCCD
_computing_data_reduction 'Denzo and Scalepak'
_computing_molecular_graphics 'Diamond 3'
_computing_publication_material Platon
_computing_structure_refinement 'SHELXL-97 (Sheldrick, 1997)'
_computing_structure_solution 'SHELXS-97 (Sheldrick, 1997)'
_diffrn_ambient_temperature 293(2)
_diffrn_measured_fraction_theta_full 0.975
_diffrn_measured_fraction_theta_max 0.975
_diffrn_measurement_device_type area-detector
_diffrn_measurement_method CCD
_diffrn_radiation_monochromator graphite
_diffrn_radiation_source 'fine-focus sealed tube'
_diffrn_radiation_type AgK\a
_diffrn_radiation_wavelength 0.56080
_diffrn_reflns_av_R_equivalents 0.0519
_diffrn_reflns_av_unetI/netI 0.0851
_diffrn_reflns_limit_h_max 10
_diffrn_reflns_limit_h_min -10
_diffrn_reflns_limit_k_max 14
_diffrn_reflns_limit_k_min -18
_diffrn_reflns_limit_l_max 18
_diffrn_reflns_limit_l_min -18
_diffrn_reflns_number 16113
_diffrn_reflns_theta_full 20.00
_diffrn_reflns_theta_max 20.00
_diffrn_reflns_theta_min 1.90
_exptl_absorpt_coefficient_mu 0.394
_exptl_absorpt_correction_T_max 0.94
_exptl_absorpt_correction_T_min 0.86
_exptl_absorpt_correction_type empirical
_exptl_absorpt_process_details sadabs
_exptl_crystal_colour yellow
_exptl_crystal_density_diffrn 1.576
_exptl_crystal_density_meas ?
_exptl_crystal_density_method 'not measured'
_exptl_crystal_description prism
_exptl_crystal_F_000 943
_exptl_crystal_size_max 0.2
_exptl_crystal_size_mid 0.15
_exptl_crystal_size_min 0.1
_refine_diff_density_max 0.514
_refine_diff_density_min -0.562
_refine_diff_density_rms 0.078
_refine_ls_extinction_method none
_refine_ls_goodness_of_fit_ref 1.115
_refine_ls_hydrogen_treatment mixed
_refine_ls_matrix_type full
_refine_ls_number_parameters 569
_refine_ls_number_reflns 7115
_refine_ls_number_restraints 32
_refine_ls_restrained_S_all 1.181
_refine_ls_R_factor_all 0.1334
_refine_ls_R_factor_gt 0.0733
_refine_ls_shift/su_max 0.001
_refine_ls_shift/su_mean 0.000
_refine_ls_structure_factor_coef Fsqd
_refine_ls_weighting_details 'calc w=1/[\s^2^(Fo^2^)+(0.0499P)^2^+3.2517P] where P=(Fo^2^+2Fc^2^)/3'
_refine_ls_weighting_scheme calc
_refine_ls_wR_factor_gt 0.1386
_refine_ls_wR_factor_ref 0.1689
_reflns_number_gt 4600
_reflns_number_total 7115
_reflns_threshold_expression >2sigma(I)
_cod_data_source_file c3dt32770a.txt
_cod_data_source_block cms277
_cod_depositor_comments
;
The following automatic conversions were performed:

'_exptl_crystal_density_meas' value 'not measured' was changed to '?'
- the value is perceived as not measured.

Automatic conversion script
Id: cif_fix_values 3008 2015-01-20 13:52:24Z robertas 
;
_cod_original_sg_symbol_H-M P-1
_cod_database_code 7022674

loop_
_symmetry_equiv_pos_as_xyz
'x, y, z'
'-x, -y, -z'

loop_
_atom_site_label
_atom_site_type_symbol
_atom_site_fract_x
_atom_site_fract_y
_atom_site_fract_z
_atom_site_U_iso_or_equiv
_atom_site_adp_type
_atom_site_occupancy
_atom_site_symmetry_multiplicity
_atom_site_calc_flag
_atom_site_refinement_flags
_atom_site_disorder_assembly
_atom_site_disorder_group
C1M C 0.492(3) -0.002(2) 0.877(2) 0.176(11) Uani 0.52 1 d PDU A 1
H1MA H 0.5814 -0.0100 0.8436 0.263 Uiso 0.52 1 calc PR A 1
H1MB H 0.4452 -0.0632 0.8712 0.263 Uiso 0.52 1 calc PR A 1
H1MC H 0.5189 0.0377 0.9422 0.263 Uiso 0.52 1 calc PR A 1
O1M O 0.379(2) 0.0460(16) 0.8357(14) 0.149(7) Uani 0.52 1 d PDU A 1
H1M H 0.4061 0.0452 0.7857 0.223 Uiso 0.52 1 calc PR A 1
C12M C 0.565(3) 0.040(2) 0.8882(19) 0.138(8) Uani 0.48 1 d PDU B 2
H12A H 0.5349 -0.0252 0.8800 0.207 Uiso 0.48 1 calc PR B 2
H12B H 0.5407 0.0824 0.9489 0.207 Uiso 0.48 1 calc PR B 2
H12C H 0.6723 0.0482 0.8836 0.207 Uiso 0.48 1 calc PR B 2
O12M O 0.479(2) 0.0612(12) 0.8113(12) 0.110(5) Uani 0.48 1 d PDU B 2
H12M H 0.4664 0.1181 0.8316 0.165 Uiso 0.48 1 calc PR B 2
O4W O 0.2474(13) 0.1765(8) 0.8978(9) 0.184(4) Uani 1 1 d G . .
H4WA H 0.3100 0.1431 0.8589 0.276 Uiso 1 1 d G . .
H4WB H 0.2803 0.2364 0.9170 0.276 Uiso 1 1 d G . .
C1 C 0.1743(6) 0.1760(4) 0.1046(4) 0.0379(13) Uani 1 1 d . . .
C2 C 0.0298(6) 0.1992(4) 0.0635(4) 0.0371(13) Uani 1 1 d . . .
C3 C 0.2807(6) 0.4315(4) 0.0281(4) 0.0401(14) Uani 1 1 d . . .
C4 C 0.1740(6) 0.5046(4) 0.0861(4) 0.0389(13) Uani 1 1 d . . .
C5 C 0.1521(6) 0.4198(4) 0.3601(4) 0.0408(14) Uani 1 1 d . . .
C6 C 0.3133(6) 0.4665(4) 0.3571(4) 0.0400(13) Uani 1 1 d . . .
Fe Fe 0.19490(9) 0.37548(5) 0.17066(6) 0.0356(2) Uani 1 1 d . . .
Co Co 0.0000 0.0000 0.0000 0.0490(3) Uani 1 2 d S . .
O1 O 0.1885(5) 0.0905(3) 0.0859(3) 0.0525(11) Uani 1 1 d . . .
O2 O -0.0665(4) 0.1324(3) 0.0138(3) 0.0477(10) Uani 1 1 d . . .
O1W O -0.1028(7) 0.0127(4) 0.1192(4) 0.0784(15) Uani 1 1 d D . .
O3 O 0.2661(4) 0.2466(3) 0.1564(3) 0.0414(9) Uani 1 1 d . . .
O4 O 0.0173(4) 0.2870(3) 0.0856(3) 0.0402(9) Uani 1 1 d . . .
O5 O 0.0762(4) 0.3817(3) 0.2792(3) 0.0455(10) Uani 1 1 d . . .
O6 O 0.3547(4) 0.4477(3) 0.2752(3) 0.0407(9) Uani 1 1 d . . .
O7 O 0.1091(5) 0.4203(3) 0.4330(3) 0.0608(12) Uani 1 1 d . . .
O8 O 0.3865(5) 0.5175(3) 0.4316(3) 0.0544(11) Uani 1 1 d . . .
O9 O 0.3110(4) 0.3714(3) 0.0638(3) 0.0444(10) Uani 1 1 d . . .
O10 O 0.1246(4) 0.4885(3) 0.1550(3) 0.0434(10) Uani 1 1 d . . .
O11 O 0.3238(6) 0.4326(3) -0.0439(3) 0.0639(13) Uani 1 1 d . . .
O12 O 0.1477(5) 0.5709(3) 0.0648(3) 0.0542(11) Uani 1 1 d . . .
H1W H -0.191(5) -0.020(5) 0.115(6) 0.11(3) Uiso 1 1 d D . .
H2W H -0.086(11) 0.070(3) 0.154(7) 0.20(6) Uiso 1 1 d D . .
C22 C 0.5958(7) 0.2547(5) 0.6865(5) 0.0578(18) Uani 1 1 d . . .
C23 C 0.5279(9) 0.3137(6) 0.7766(5) 0.091(3) Uani 1 1 d . . .
H23A H 0.4664 0.2719 0.7971 0.136 Uiso 1 1 calc R . .
H23B H 0.4661 0.3575 0.7652 0.136 Uiso 1 1 calc R . .
H23C H 0.6084 0.3489 0.8244 0.136 Uiso 1 1 calc R . .
C24 C 0.5656(8) 0.1566(6) 0.6480(5) 0.074(2) Uani 1 1 d . . .
H24 H 0.4999 0.1269 0.6758 0.088 Uiso 1 1 calc R . .
C25 C 0.6895(9) 0.2966(5) 0.6437(5) 0.066(2) Uani 1 1 d . . .
H25 H 0.7128 0.3627 0.6701 0.079 Uiso 1 1 calc R . .
C26 C 0.7506(8) 0.2437(4) 0.5625(5) 0.0552(17) Uani 1 1 d . . .
H26 H 0.8116 0.2743 0.5331 0.066 Uiso 1 1 calc R . .
C27 C 0.6315(7) 0.1018(5) 0.5686(5) 0.064(2) Uani 1 1 d . . .
H27 H 0.6146 0.0354 0.5452 0.076 Uiso 1 1 calc R . .
C28 C 0.7220(6) 0.1455(4) 0.5242(4) 0.0435(14) Uani 1 1 d . . .
O13 O 0.9436(6) 0.1183(4) 0.4187(4) 0.111(2) Uani 1 1 d . . .
O14 O 0.6952(8) 0.0754(5) 0.3451(4) 0.129(3) Uani 1 1 d . . .
O15 O 0.7962(7) -0.0187(4) 0.4166(5) 0.111(2) Uani 1 1 d . . .
S1 S 0.79718(18) 0.07525(11) 0.41897(12) 0.0509(4) Uani 1 1 d . . .
C7 C 0.3025(6) 0.2743(4) 0.4913(4) 0.0339(12) Uani 1 1 d . . .
C8 C 0.0155(6) 0.2274(4) 0.7377(4) 0.0335(12) Uani 1 1 d . . .
C9 C 0.2724(6) 0.5485(4) 0.7947(4) 0.0336(12) Uani 1 1 d . . .
C10 C 0.1404(6) 0.3880(4) 0.7621(4) 0.0329(12) Uani 1 1 d . . .
H10 H 0.1043 0.4127 0.8213 0.039 Uiso 1 1 calc R . .
C11 C 0.1065(6) 0.2913(4) 0.7046(4) 0.0326(12) Uani 1 1 d . . .
C12 C 0.1583(6) 0.2552(4) 0.6164(4) 0.0321(12) Uani 1 1 d . . .
H12 H 0.1354 0.1906 0.5779 0.039 Uiso 1 1 calc R . .
C13 C 0.2451(6) 0.3152(4) 0.5846(4) 0.0324(12) Uani 1 1 d . . .
C14 C 0.2791(6) 0.4115(4) 0.6416(4) 0.0355(12) Uani 1 1 d . . .
H14 H 0.3357 0.4517 0.6201 0.043 Uiso 1 1 calc R . .
C15 C 0.2286(6) 0.4479(4) 0.7309(4) 0.0322(12) Uani 1 1 d . . .
C16 C 0.3381(7) 0.6795(4) 0.9324(4) 0.0424(14) Uani 1 1 d . . .
H16A H 0.4360 0.6949 0.9688 0.051 Uiso 1 1 calc R . .
H16B H 0.2614 0.7098 0.9733 0.051 Uiso 1 1 calc R . .
C17 C 0.3440(7) 0.7096(4) 0.8494(4) 0.0460(15) Uani 1 1 d . . .
H17A H 0.2756 0.7575 0.8546 0.055 Uiso 1 1 calc R . .
H17B H 0.4463 0.7344 0.8448 0.055 Uiso 1 1 calc R . .
C18 C 0.3277(7) 0.1698(4) 0.3416(4) 0.0517(16) Uani 1 1 d . . .
H18A H 0.2638 0.1649 0.2870 0.062 Uiso 1 1 calc R . .
H18B H 0.3708 0.1099 0.3279 0.062 Uiso 1 1 calc R . .
C19 C 0.4509(7) 0.2528(4) 0.3700(4) 0.0439(14) Uani 1 1 d . . .
H19A H 0.5512 0.2313 0.3679 0.053 Uiso 1 1 calc R . .
H19B H 0.4426 0.2875 0.3296 0.053 Uiso 1 1 calc R . .
C20 C -0.0931(8) 0.0907(4) 0.7459(5) 0.0552(17) Uani 1 1 d . . .
H20A H -0.0379 0.0521 0.7707 0.066 Uiso 1 1 calc R . .
H20B H -0.1797 0.0512 0.7043 0.066 Uiso 1 1 calc R . .
C21 C -0.1430(7) 0.1770(4) 0.8247(4) 0.0467(15) Uani 1 1 d . . .
H21A H -0.2525 0.1775 0.8194 0.056 Uiso 1 1 calc R . .
H21B H -0.1111 0.1782 0.8859 0.056 Uiso 1 1 calc R . .
N1 N 0.2939(5) 0.6193(3) 0.7685(3) 0.0395(11) Uani 1 1 d . . .
H1 H 0.2807 0.6141 0.7114 0.047 Uiso 1 1 calc R . .
N2 N 0.2977(5) 0.5759(3) 0.8858(3) 0.0437(12) Uani 1 1 d . . .
H2 H 0.2914 0.5378 0.9145 0.052 Uiso 1 1 calc R . .
N3 N 0.0054(5) 0.1343(3) 0.6976(3) 0.0445(12) Uani 1 1 d . . .
H3 H 0.0508 0.1028 0.6490 0.053 Uiso 1 1 calc R . .
N4 N -0.0646(5) 0.2571(3) 0.8096(3) 0.0401(11) Uani 1 1 d . . .
H4 H -0.0707 0.3163 0.8438 0.048 Uiso 1 1 calc R . .
N5 N 0.4210(5) 0.3118(3) 0.4662(3) 0.0382(11) Uani 1 1 d . . .
H5 H 0.4748 0.3643 0.5016 0.046 Uiso 1 1 calc R . .
N6 N 0.2424(5) 0.1941(3) 0.4244(3) 0.0431(12) Uani 1 1 d . . .
H6 H 0.1629 0.1601 0.4287 0.052 Uiso 1 1 calc R . .
O2W O -0.2146(6) 0.3858(3) 0.4098(3) 0.0575(12) Uani 1 1 d D . .
O3W O -0.0715(8) 0.1919(4) 0.2590(4) 0.0884(18) Uani 1 1 d D . .
H3W H -0.133(8) 0.171(5) 0.293(5) 0.12(3) Uiso 1 1 d D . .
H4W H -0.032(11) 0.247(3) 0.274(6) 0.14(5) Uiso 1 1 d D . .
H5W H -0.122(3) 0.388(4) 0.410(4) 0.07(2) Uiso 1 1 d D . .
H6W H -0.258(6) 0.428(3) 0.457(3) 0.06(2) Uiso 1 1 d D . .

loop_
_atom_site_aniso_label
_atom_site_aniso_U_11
_atom_site_aniso_U_22
_atom_site_aniso_U_33
_atom_site_aniso_U_23
_atom_site_aniso_U_13
_atom_site_aniso_U_12
C1M 0.13(2) 0.20(2) 0.17(2) 0.045(17) -0.010(16) 0.003(16)
O1M 0.129(15) 0.169(17) 0.132(15) 0.051(12) 0.000(12) -0.015(12)
C12M 0.140(18) 0.125(16) 0.171(19) 0.079(14) 0.015(15) 0.029(14)
O12M 0.105(12) 0.090(10) 0.139(13) 0.051(9) 0.002(10) 0.010(9)
O4W 0.178(9) 0.149(8) 0.200(12) 0.048(8) 0.038(8) -0.019(7)
C1 0.043(3) 0.040(3) 0.031(3) 0.015(3) -0.001(3) 0.008(3)
C2 0.041(3) 0.036(3) 0.033(3) 0.013(3) -0.002(3) 0.001(3)
C3 0.046(3) 0.035(3) 0.034(3) 0.006(3) 0.007(3) 0.009(3)
C4 0.041(3) 0.034(3) 0.036(3) 0.009(3) -0.006(3) 0.005(2)
C5 0.040(3) 0.036(3) 0.038(4) 0.005(3) 0.005(3) 0.001(2)
C6 0.041(3) 0.033(3) 0.044(4) 0.014(3) -0.003(3) 0.001(2)
Fe 0.0352(4) 0.0338(4) 0.0341(5) 0.0097(4) 0.0021(4) 0.0034(3)
Co 0.0607(8) 0.0337(6) 0.0466(8) 0.0131(6) -0.0119(6) -0.0045(5)
O1 0.058(3) 0.034(2) 0.059(3) 0.015(2) -0.019(2) 0.0038(19)
O2 0.048(2) 0.043(2) 0.047(3) 0.017(2) -0.016(2) -0.0030(19)
O1W 0.096(4) 0.065(4) 0.068(4) 0.025(3) 0.012(3) -0.015(3)
O3 0.038(2) 0.035(2) 0.047(3) 0.0152(19) -0.0109(19) 0.0022(17)
O4 0.039(2) 0.035(2) 0.042(2) 0.0117(18) -0.0091(19) 0.0065(17)
O5 0.038(2) 0.057(3) 0.033(2) 0.011(2) 0.0035(19) -0.0078(19)
O6 0.035(2) 0.042(2) 0.038(2) 0.0106(19) 0.0008(18) -0.0037(16)
O7 0.054(3) 0.083(3) 0.038(3) 0.019(2) 0.006(2) -0.009(2)
O8 0.060(3) 0.055(3) 0.039(3) 0.015(2) -0.015(2) -0.019(2)
O9 0.047(2) 0.046(2) 0.047(3) 0.021(2) 0.017(2) 0.0205(19)
O10 0.050(2) 0.041(2) 0.039(2) 0.0124(19) 0.012(2) 0.0159(18)
O11 0.091(4) 0.066(3) 0.050(3) 0.033(2) 0.034(3) 0.032(3)
O12 0.073(3) 0.045(2) 0.049(3) 0.021(2) 0.007(2) 0.021(2)
C22 0.038(4) 0.078(5) 0.046(4) 0.012(4) -0.007(3) 0.018(3)
C23 0.063(5) 0.127(7) 0.060(5) 0.006(5) 0.002(4) 0.043(5)
C24 0.056(4) 0.096(6) 0.057(5) 0.021(5) 0.011(4) -0.017(4)
C25 0.095(6) 0.045(4) 0.051(5) 0.008(4) 0.002(4) 0.028(4)
C26 0.071(4) 0.041(4) 0.056(4) 0.022(3) 0.001(4) 0.008(3)
C27 0.058(4) 0.052(4) 0.061(5) 0.007(4) 0.010(4) -0.023(3)
C28 0.037(3) 0.045(4) 0.043(4) 0.013(3) -0.004(3) 0.001(3)
O13 0.077(4) 0.116(5) 0.083(4) -0.014(3) 0.042(3) -0.045(3)
O14 0.139(6) 0.175(7) 0.048(4) 0.004(4) -0.011(4) 0.088(5)
O15 0.145(5) 0.059(3) 0.146(6) 0.043(4) 0.096(5) 0.045(3)
S1 0.0487(9) 0.0440(9) 0.0523(11) 0.0107(8) 0.0088(8) 0.0041(7)
C7 0.033(3) 0.031(3) 0.034(3) 0.009(3) 0.004(2) 0.004(2)
C8 0.033(3) 0.036(3) 0.035(3) 0.017(3) 0.004(3) 0.007(2)
C9 0.028(3) 0.035(3) 0.033(3) 0.007(3) 0.008(2) 0.007(2)
C10 0.032(3) 0.038(3) 0.027(3) 0.011(2) 0.004(2) 0.005(2)
C11 0.026(3) 0.036(3) 0.037(3) 0.015(3) 0.002(2) 0.003(2)
C12 0.033(3) 0.032(3) 0.026(3) 0.006(2) 0.004(2) 0.001(2)
C13 0.034(3) 0.036(3) 0.027(3) 0.011(2) 0.005(2) 0.007(2)
C14 0.034(3) 0.038(3) 0.037(3) 0.017(3) 0.004(3) 0.001(2)
C15 0.033(3) 0.033(3) 0.030(3) 0.009(2) 0.005(2) 0.010(2)
C16 0.041(3) 0.032(3) 0.038(3) -0.004(3) -0.001(3) 0.006(2)
C17 0.044(3) 0.036(3) 0.049(4) 0.008(3) 0.007(3) 0.000(3)
C18 0.057(4) 0.050(4) 0.037(4) 0.006(3) 0.013(3) -0.005(3)
C19 0.047(3) 0.051(4) 0.029(3) 0.010(3) 0.012(3) 0.006(3)
C20 0.070(4) 0.041(4) 0.063(5) 0.029(3) 0.017(4) 0.005(3)
C21 0.056(4) 0.050(4) 0.044(4) 0.028(3) 0.014(3) 0.005(3)
N1 0.046(3) 0.032(3) 0.036(3) 0.010(2) 0.005(2) 0.002(2)
N2 0.057(3) 0.037(3) 0.031(3) 0.008(2) 0.003(2) 0.002(2)
N3 0.058(3) 0.033(3) 0.041(3) 0.012(2) 0.016(3) 0.006(2)
N4 0.050(3) 0.035(3) 0.038(3) 0.015(2) 0.015(2) 0.008(2)
N5 0.036(3) 0.040(3) 0.029(3) 0.004(2) 0.004(2) -0.006(2)
N6 0.045(3) 0.040(3) 0.033(3) 0.005(2) 0.012(2) -0.009(2)
O2W 0.059(3) 0.061(3) 0.039(3) 0.008(2) 0.008(2) -0.008(2)
O3W 0.127(5) 0.065(4) 0.062(4) 0.015(3) 0.022(4) -0.006(4)

loop_
_atom_type_symbol
_atom_type_description
_atom_type_scat_dispersion_real
_atom_type_scat_dispersion_imag
_atom_type_scat_source
C C 0.0015 0.0009 'International Tables Vol C Tables 4.2.6.8 and 6.1.1.4'
H H 0.0000 0.0000 'International Tables Vol C Tables 4.2.6.8 and 6.1.1.4'
Co Co 0.3050 0.6296 'International Tables Vol C Tables 4.2.6.8 and 6.1.1.4'
Fe Fe 0.2886 0.5448 'International Tables Vol C Tables 4.2.6.8 and 6.1.1.4'
N N 0.0030 0.0019 'International Tables Vol C Tables 4.2.6.8 and 6.1.1.4'
O O 0.0056 0.0036 'International Tables Vol C Tables 4.2.6.8 and 6.1.1.4'
S S 0.0826 0.0763 'International Tables Vol C Tables 4.2.6.8 and 6.1.1.4'

loop_
_geom_angle_atom_site_label_1
_geom_angle_atom_site_label_2
_geom_angle_atom_site_label_3
_geom_angle
_geom_angle_site_symmetry_1
_geom_angle_site_symmetry_3
O12M C12M H12A 109.5 . .
O12M C12M H12B 109.5 . .
H12A C12M H12B 109.5 . .
O12M C12M H12C 109.5 . .
H12A C12M H12C 109.5 . .
H12B C12M H12C 109.5 . .
C12M O12M H12M 109.5 . .
H4WA O4W H4WB 108.5 . .
O1 C1 O3 126.3(5) . .
O1 C1 C2 117.6(5) . .
O3 C1 C2 116.0(5) . .
O2 C2 O4 125.1(5) . .
O2 C2 C1 118.9(5) . .
O4 C2 C1 116.0(5) . .
O11 C3 O9 125.8(5) . .
O11 C3 C4 121.0(5) . .
O9 C3 C4 113.1(5) . .
O12 C4 O10 126.2(5) . .
O12 C4 C3 119.7(5) . .
O10 C4 C3 114.0(5) . .
O7 C5 O5 126.0(5) . .
O7 C5 C6 120.9(6) . .
O5 C5 C6 113.1(5) . .
O8 C6 O6 126.6(5) . .
O8 C6 C5 118.6(5) . .
O6 C6 C5 114.8(5) . .
O9 Fe O10 81.48(15) . .
O9 Fe O6 98.85(16) . .
O10 Fe O6 96.38(16) . .
O9 Fe O5 179.05(16) . .
O10 Fe O5 97.58(16) . .
O6 Fe O5 81.08(15) . .
O9 Fe O4 92.89(16) . .
O10 Fe O4 92.50(16) . .
O6 Fe O4 166.20(15) . .
O5 Fe O4 87.30(16) . .
O9 Fe O3 88.72(15) . .
O10 Fe O3 167.84(16) . .
O6 Fe O3 92.22(15) . .
O5 Fe O3 92.23(16) . .
O4 Fe O3 80.75(14) . .
O1W Co O1W 180.0(3) . 2
O1W Co O2 90.9(2) . 2
O1W Co O2 89.1(2) 2 2
O1W Co O2 89.1(2) . .
O1W Co O2 90.9(2) 2 .
O2 Co O2 180.0(3) 2 .
O1W Co O1 91.4(2) . 2
O1W Co O1 88.6(2) 2 2
O2 Co O1 80.32(15) 2 2
O2 Co O1 99.68(15) . 2
O1W Co O1 88.6(2) . .
O1W Co O1 91.4(2) 2 .
O2 Co O1 99.68(15) 2 .
O2 Co O1 80.32(15) . .
O1 Co O1 180.0(2) 2 .
C1 O1 Co 111.7(4) . .
C2 O2 Co 111.5(4) . .
Co O1W H1W 120(6) . .
Co O1W H2W 105(8) . .
H1W O1W H2W 121(6) . .
C1 O3 Fe 113.3(3) . .
C2 O4 Fe 113.9(3) . .
C5 O5 Fe 115.1(3) . .
C6 O6 Fe 115.1(3) . .
C3 O9 Fe 115.5(3) . .
C4 O10 Fe 115.3(3) . .
C25 C22 C24 118.6(6) . .
C25 C22 C23 121.2(7) . .
C24 C22 C23 120.2(7) . .
C22 C23 H23A 109.5 . .
C22 C23 H23B 109.5 . .
H23A C23 H23B 109.5 . .
C22 C23 H23C 109.5 . .
H23A C23 H23C 109.5 . .
H23B C23 H23C 109.5 . .
C22 C24 C27 120.9(6) . .
C22 C24 H24 119.6 . .
C27 C24 H24 119.5 . .
C22 C25 C26 121.5(7) . .
C22 C25 H25 119.3 . .
C26 C25 H25 119.3 . .
C25 C26 C28 120.2(6) . .
C25 C26 H26 119.9 . .
C28 C26 H26 119.9 . .
C28 C27 C24 119.8(6) . .
C28 C27 H27 120.1 . .
C24 C27 H27 120.1 . .
C27 C28 C26 119.0(6) . .
C27 C28 S1 119.6(5) . .
C26 C28 S1 121.4(5) . .
O13 S1 O15 113.3(4) . .
O13 S1 O14 112.0(5) . .
O15 S1 O14 110.4(5) . .
O13 S1 C28 107.9(3) . .
O15 S1 C28 107.2(3) . .
O14 S1 C28 105.5(3) . .
N5 C7 N6 112.0(5) . .
N5 C7 C13 124.3(5) . .
N6 C7 C13 123.7(5) . .
N4 C8 N3 112.4(4) . .
N4 C8 C11 123.9(5) . .
N3 C8 C11 123.7(5) . .
N1 C9 N2 112.3(5) . .
N1 C9 C15 125.1(5) . .
N2 C9 C15 122.6(5) . .
C15 C10 C11 120.0(5) . .
C15 C10 H10 120.0 . .
C11 C10 H10 120.0 . .
C12 C11 C10 120.0(5) . .
C12 C11 C8 119.8(5) . .
C10 C11 C8 120.3(5) . .
C11 C12 C13 120.1(5) . .
C11 C12 H12 119.9 . .
C13 C12 H12 119.9 . .
C14 C13 C12 120.1(5) . .
C14 C13 C7 120.9(4) . .
C12 C13 C7 119.0(5) . .
C15 C14 C13 120.0(5) . .
C15 C14 H14 120.0 . .
C13 C14 H14 120.0 . .
C14 C15 C10 119.9(5) . .
C14 C15 C9 120.6(5) . .
C10 C15 C9 119.5(4) . .
N2 C16 C17 102.4(4) . .
N2 C16 H16A 111.3 . .
C17 C16 H16A 111.3 . .
N2 C16 H16B 111.3 . .
C17 C16 H16B 111.3 . .
H16A C16 H16B 109.2 . .
N1 C17 C16 102.6(4) . .
N1 C17 H17A 111.3 . .
C16 C17 H17A 111.3 . .
N1 C17 H17B 111.3 . .
C16 C17 H17B 111.3 . .
H17A C17 H17B 109.2 . .
N6 C18 C19 102.9(4) . .
N6 C18 H18A 111.2 . .
C19 C18 H18A 111.2 . .
N6 C18 H18B 111.2 . .
C19 C18 H18B 111.2 . .
H18A C18 H18B 109.1 . .
N5 C19 C18 102.9(4) . .
N5 C19 H19A 111.2 . .
C18 C19 H19A 111.2 . .
N5 C19 H19B 111.2 . .
C18 C19 H19B 111.2 . .
H19A C19 H19B 109.1 . .
N3 C20 C21 102.9(4) . .
N3 C20 H20A 111.2 . .
C21 C20 H20A 111.2 . .
N3 C20 H20B 111.2 . .
C21 C20 H20B 111.2 . .
H20A C20 H20B 109.1 . .
N4 C21 C20 102.4(4) . .
N4 C21 H21A 111.3 . .
C20 C21 H21A 111.3 . .
N4 C21 H21B 111.3 . .
C20 C21 H21B 111.3 . .
H21A C21 H21B 109.2 . .
C9 N1 C17 111.2(5) . .
C9 N1 H1 124.4 . .
C17 N1 H1 124.4 . .
C9 N2 C16 111.4(5) . .
C9 N2 H2 124.3 . .
C16 N2 H2 124.3 . .
C8 N3 C20 111.0(4) . .
C8 N3 H3 124.5 . .
C20 N3 H3 124.5 . .
C8 N4 C21 111.3(4) . .
C8 N4 H4 124.3 . .
C21 N4 H4 124.3 . .
C7 N5 C19 111.1(5) . .
C7 N5 H5 124.5 . .
C19 N5 H5 124.5 . .
C7 N6 C18 111.2(4) . .
C7 N6 H6 124.4 . .
C18 N6 H6 124.4 . .
H5W O2W H6W 121(5) . .
H3W O3W H4W 126(6) . .

loop_
_geom_bond_atom_site_label_1
_geom_bond_atom_site_label_2
_geom_bond_distance
_geom_bond_site_symmetry_2
C1M O1M 1.5410(16) .
C1M H1MA 0.9600 .
C1M H1MB 0.9600 .
C1M H1MC 0.9600 .
O1M H1M 0.8200 .
C12M O12M 1.5407(11) .
C12M H12A 0.9600 .
C12M H12B 0.9600 .
C12M H12C 0.9600 .
O12M H12M 0.8200 .
O4W H4WA 0.8773 .
O4W H4WB 0.8634 .
C1 O1 1.241(6) .
C1 O3 1.260(6) .
C1 C2 1.531(8) .
C2 O2 1.242(6) .
C2 O4 1.265(6) .
C3 O11 1.205(6) .
C3 O9 1.282(6) .
C3 C4 1.555(7) .
C4 O12 1.218(6) .
C4 O10 1.276(6) .
C5 O7 1.208(6) .
C5 O5 1.285(7) .
C5 C6 1.553(8) .
C6 O8 1.226(7) .
C6 O6 1.268(6) .
Fe O9 1.976(4) .
Fe O10 1.979(4) .
Fe O6 1.994(4) .
Fe O5 2.002(4) .
Fe O4 2.024(4) .
Fe O3 2.049(4) .
Co O1W 2.048(5) .
Co O1W 2.048(5) 2
Co O2 2.088(4) 2
Co O2 2.088(4) .
Co O1 2.107(4) 2
Co O1 2.107(4) .
O1W H1W 0.876(12) .
O1W H2W 0.82(2) .
C22 C25 1.354(9) .
C22 C24 1.375(10) .
C22 C23 1.522(9) .
C23 H23A 0.9600 .
C23 H23B 0.9600 .
C23 H23C 0.9600 .
C24 C27 1.380(9) .
C24 H24 0.9300 .
C25 C26 1.370(9) .
C25 H25 0.9300 .
C26 C28 1.377(8) .
C26 H26 0.9300 .
C27 C28 1.373(8) .
C27 H27 0.9300 .
C28 S1 1.764(6) .
O13 S1 1.405(5) .
O14 S1 1.426(6) .
O15 S1 1.421(5) .
C7 N5 1.301(6) .
C7 N6 1.307(7) .
C7 C13 1.470(7) .
C8 N4 1.298(6) .
C8 N3 1.304(6) .
C8 C11 1.472(7) .
C9 N1 1.298(6) .
C9 N2 1.310(7) .
C9 C15 1.473(7) .
C10 C15 1.393(7) .
C10 C11 1.393(7) .
C10 H10 0.9300 .
C11 C12 1.380(7) .
C12 C13 1.395(7) .
C12 H12 0.9300 .
C13 C14 1.387(7) .
C14 C15 1.388(7) .
C14 H14 0.9300 .
C16 N2 1.464(7) .
C16 C17 1.528(8) .
C16 H16A 0.9700 .
C16 H16B 0.9700 .
C17 N1 1.473(7) .
C17 H17A 0.9700 .
C17 H17B 0.9700 .
C18 N6 1.458(6) .
C18 C19 1.510(8) .
C18 H18A 0.9700 .
C18 H18B 0.9700 .
C19 N5 1.462(6) .
C19 H19A 0.9700 .
C19 H19B 0.9700 .
C20 N3 1.456(7) .
C20 C21 1.523(8) .
C20 H20A 0.9700 .
C20 H20B 0.9700 .
C21 N4 1.460(6) .
C21 H21A 0.9700 .
C21 H21B 0.9700 .
N1 H1 0.8600 .
N2 H2 0.8600 .
N3 H3 0.8600 .
N4 H4 0.8600 .
N5 H5 0.8600 .
N6 H6 0.8600 .
O2W H5W 0.82(2) .
O2W H6W 0.898(14) .
O3W H3W 0.896(14) .
O3W H4W 0.82(2) .
